data_7717377
loop_
_publ_author_name
'Obey, Tom J. N.'
'Nichol, Gary S.'
'Love, Jason B.'

_publ_section_title
;
 Controlled and sequential single-electron reduction of the uranyl
 dication.
;
_journal_issue 39
_journal_name_full 'Dalton transactions (Cambridge, England : 2003)'
_journal_page_first 16229
_journal_page_last 16240
_journal_paper_doi 10.1039/d4dt02367f
_journal_volume 53
_journal_year 2024
_chemical_formula_moiety 'C40 H56 N6 O3 U'
_chemical_formula_sum 'C40 H56 N6 O3 U'
_chemical_formula_weight 906.93
_chemical_properties_physical Air-sensitive,Moisture-sensitive
_space_group_crystal_system triclinic
_space_group_IT_number 2
_space_group_name_Hall '-P 1'
_space_group_name_H-M_alt 'P -1'
_atom_sites_solution_hydrogens geom
_atom_sites_solution_primary dual
_audit_creation_date 2023-11-23
_audit_creation_method
;
Olex2 1.3
(compiled 2020.11.12 svn.r5f609507 for OlexSys, GUI svn.r6408)
;
_audit_update_record
;
2023-12-11 deposited with the CCDC.	2024-09-20 downloaded from the CCDC.
;
_cell_angle_alpha 81.684(4)
_cell_angle_beta 84.377(4)
_cell_angle_gamma 75.615(5)
_cell_formula_units_Z 2
_cell_length_a 11.5408(7)
_cell_length_b 11.7266(6)
_cell_length_c 15.0732(7)
_cell_measurement_reflns_used 11735
_cell_measurement_temperature 120.01(10)
_cell_measurement_theta_max 25.4270
_cell_measurement_theta_min 3.6040
_cell_volume 1951.09(19)
_computing_cell_refinement 'CrysAlisPro 1.171.42.81a (Rigaku OD, 2023)'
_computing_data_collection 'CrysAlisPro 1.171.42.81a (Rigaku OD, 2023)'
_computing_data_reduction 'CrysAlisPro 1.171.42.81a (Rigaku OD, 2023)'
_computing_molecular_graphics 'Olex2 1.3 (Dolomanov et al., 2009)'
_computing_publication_material 'Olex2 1.3 (Dolomanov et al., 2009)'
_computing_structure_refinement 'SHELXL 2018/3 (Sheldrick, 2015)'
_computing_structure_solution 'SHELXT  (Sheldrick, 2015)'
_diffrn_ambient_environment N~2~
_diffrn_ambient_temperature 120.01(10)
_diffrn_detector 'CCD plate'
_diffrn_detector_area_resol_mean 8.0521
_diffrn_detector_type Eos
_diffrn_measured_fraction_theta_full 0.996
_diffrn_measured_fraction_theta_max 0.989
_diffrn_measurement_details
;
List of Runs (angles in degrees, time in seconds):

  # Type    Start    End  Width  t~exp~   \w     \q     \k     \f   Frames
#--------------------------------------------------------------------------
  1  \w    -42.00  14.00   1.00   30.00    --  -15.66 -84.00-146.00   56
  2  \w    -46.00  43.00   1.00   30.00    --  -15.66  84.00 -26.00   89
  3  \w    -43.00  48.00   1.00   30.00    --   17.38 -84.00-146.00   91
  4  \w    -88.00 -39.00   1.00   30.00    --  -15.66-178.00-150.00   49
  5  \w    -39.00  11.00   1.00   30.00    --  -15.66 -77.00 120.00   50
  6  \w    -85.00   3.00   1.00   30.00    --  -15.66 -38.00  30.00   88
  7  \w    -87.00  14.00   1.00   30.00    --  -15.66 -19.00 120.00  101
  8  \w     -9.00  39.00   1.00   30.00    --   17.38  77.00  30.00   48
  9  \w    -39.00  44.00   1.00   30.00    --   17.38 -77.00 120.00   83
 10  \w     -9.00  39.00   1.00   30.00    --   17.38  77.00 -30.00   48
 11  \w    -32.00  52.00   1.00   30.00    --  -15.66  57.00  90.00   84
 12  \w    -83.00   1.00   1.00   30.00    --  -15.66 -57.00 -30.00   84
 13  \w    -39.00  44.00   1.00   30.00    --   17.38 -77.00 -60.00   83
 14  \w     -9.00  39.00   1.00   30.00    --   17.38  77.00-180.00   48
 15  \w    -20.00  56.00   1.00   30.00    --   17.38 -99.00 150.00   76
 16  \w    -20.00   5.00   1.00   30.00    --   17.38 -99.00 -60.00   25
 17  \w    -20.00  56.00   1.00   30.00    --   17.38 -99.00  60.00   76
;
_diffrn_measurement_device 'four-circle diffractometer'
_diffrn_measurement_device_type 'Xcalibur, Eos'
_diffrn_measurement_method '\w scans'
_diffrn_orient_matrix_type 'CrysAlisPro convention (1999,Acta A55,543-557)'
_diffrn_orient_matrix_UB_11 0.0629418000
_diffrn_orient_matrix_UB_12 -0.0234360000
_diffrn_orient_matrix_UB_13 -0.0027774000
_diffrn_orient_matrix_UB_21 0.0038472000
_diffrn_orient_matrix_UB_22 0.0190550000
_diffrn_orient_matrix_UB_23 0.0419538000
_diffrn_orient_matrix_UB_31 -0.0081459000
_diffrn_orient_matrix_UB_32 -0.0552141000
_diffrn_orient_matrix_UB_33 0.0224358000
_diffrn_radiation_monochromator graphite
_diffrn_radiation_probe x-ray
_diffrn_radiation_type 'Mo K\a'
_diffrn_radiation_wavelength 0.71073
_diffrn_reflns_av_unetI/netI 0.0850
_diffrn_reflns_Laue_measured_fraction_full 0.996
_diffrn_reflns_Laue_measured_fraction_max 0.989
_diffrn_reflns_limit_h_max 14
_diffrn_reflns_limit_h_min -14
_diffrn_reflns_limit_k_max 14
_diffrn_reflns_limit_k_min -14
_diffrn_reflns_limit_l_max 18
_diffrn_reflns_limit_l_min -18
_diffrn_reflns_number 15591
_diffrn_reflns_point_group_measured_fraction_full 0.996
_diffrn_reflns_point_group_measured_fraction_max 0.989
_diffrn_reflns_theta_full 25.242
_diffrn_reflns_theta_max 25.768
_diffrn_reflns_theta_min 3.262
_diffrn_source 'fine-focus sealed X-ray tube'
_diffrn_source_type 'Enhance (Mo) X-ray Source'
_exptl_absorpt_coefficient_mu 4.204
_exptl_absorpt_correction_T_max 1.00000
_exptl_absorpt_correction_T_min 0.59625
_exptl_absorpt_correction_type multi-scan
_exptl_absorpt_process_details
;
CrysAlisPro 1.171.42.81a (Rigaku Oxford Diffraction, 2023)
Empirical absorption correction using spherical harmonics,
implemented in SCALE3 ABSPACK scaling algorithm.
;
_exptl_crystal_colour brown
_exptl_crystal_colour_primary brown
_exptl_crystal_density_diffrn 1.544
_exptl_crystal_description block
_exptl_crystal_F_000 908
_exptl_crystal_recrystallization_method 'Re-crystallisation from solvent: Tetrahydrofuran'
_exptl_crystal_size_max 0.219
_exptl_crystal_size_mid 0.143
_exptl_crystal_size_min 0.06
_refine_diff_density_max 2.244
_refine_diff_density_min -1.212
_refine_diff_density_rms 0.153
_refine_ls_extinction_method none
_refine_ls_goodness_of_fit_ref 0.992
_refine_ls_hydrogen_treatment constr
_refine_ls_matrix_type full
_refine_ls_number_parameters 453
_refine_ls_number_reflns 15591
_refine_ls_number_restraints 460
_refine_ls_restrained_S_all 0.979
_refine_ls_R_factor_all 0.0515
_refine_ls_R_factor_gt 0.0393
_refine_ls_shift/su_max 0.001
_refine_ls_shift/su_mean 0.000
_refine_ls_structure_factor_coef Fsqd
_refine_ls_weighting_details 'w=1/[\s^2^(Fo^2^)+(0.0558P)^2^] where P=(Fo^2^+2Fc^2^)/3'
_refine_ls_weighting_scheme calc
_refine_ls_wR_factor_gt 0.0980
_refine_ls_wR_factor_ref 0.1002
_reflns_Friedel_coverage 0.000
_reflns_number_gt 12658
_reflns_number_total 15591
_reflns_threshold_expression 'I > 2\s(I)'
_twin_special_details
;
Component 2 rotated by 6.9604\% 
around [0.56 0.82 0.11] (reciprocal) or [0.47 0.88 -0.05] (direct)
;
_cod_data_source_file d4dt02367f2.cif
_cod_data_source_block to257_2comp_221123_refinalized_twin1_hklf4
_cod_database_code 7717377
_shelx_shelxl_version_number 2018/3
_chemical_oxdiff_formula C36H48N6O2U
_chemical_oxdiff_usercomment '@ 120 K'
_shelx_space_group_comment
;
The symmetry employed for this shelxl refinement is uniquely defined
by the following loop, which should always be used as a source of
symmetry information in preference to the above space-group names.
They are only intended as comments.
;
_shelx_estimated_absorpt_t_max 0.787
_shelx_estimated_absorpt_t_min 0.460
_olex2_refinement_description
;
1. Twinned data refinement
 Scales: 0.4401(7)
 0.5599(7)
2. Fixed Uiso
 At 1.2 times of:
  All C(H) groups, All C(H,H) groups, All N(H) groups
 At 1.5 times of:
  All C(H,H,H) groups
3. Rigid body (RIGU) restrains
 All non-hydrogen atoms
 with sigma for 1-2 distances of 0.004 and sigma for 1-3 distances of 0.004
4.a Ternary CH refined with riding coordinates:
 C31(H31), C20(H20), C9(H9)
4.b Secondary CH2 refined with riding coordinates:
 C2(H2A,H2B), C40(H40A,H40B), C32(H32A,H32B), C10(H10A,H10B), C21(H21A,H21B),
 C37(H37A,H37B), C25(H25A,H25B), C11(H11A,H11B), C36(H36A,H36B), C39(H39A,H39B),
  C33(H33A,H33B), C34(H34A,H34B), C14(H14A,H14B), C22(H22A,H22B), C23(H23A,
 H23B), C12(H12A,H12B), C35(H35A,H35B), C24(H24A,H24B), C38(H38A,H38B),
 C13(H13A,H13B)
4.c Aromatic/amide H refined with riding coordinates:
 C30(H30), N1(H1), C19(H19), C8(H8), C27(H27), C17(H17), C16(H16), C28(H28),
 C5(H5), C6(H6)
4.d Idealised Me refined as rotating group:
 C1(H1A,H1B,H1C)
;
_olex2_submission_special_instructions 'No special instructions were received'
_oxdiff_exptl_absorpt_empirical_details
;
Empirical correction (ABSPACK) includes:
- Absorption correction using spherical harmonics
- Frame scaling
;
_oxdiff_exptl_absorpt_empirical_full_max 2.425
_oxdiff_exptl_absorpt_empirical_full_min 0.743
_oxdiff_twin_integration_method simultaneous
_oxdiff_twin_items 2

loop_
_space_group_symop_operation_xyz
'x, y, z'
'-x, -y, -z'

loop_
_atom_site_label
_atom_site_type_symbol
_atom_site_fract_x
_atom_site_fract_y
_atom_site_fract_z
_atom_site_U_iso_or_equiv
_atom_site_adp_type
_atom_site_occupancy
_atom_site_site_symmetry_order
_atom_site_calc_flag
_atom_site_refinement_flags_posn
_atom_site_refinement_flags_adp
_atom_site_refinement_flags_occupancy
_atom_site_disorder_assembly
_atom_site_disorder_group
U1 U 0.70535(2) 0.58758(2) 0.45600(2) 0.01164(9) Uani 1 1 d . . . . .
O3 O 0.7764(4) 0.4154(4) 0.5683(3) 0.0120(10) Uani 1 1 d . . . . .
N4 N 0.8453(5) 0.4354(5) 0.3634(4) 0.0155(12) Uani 1 1 d . . . . .
N3 N 0.7198(5) 0.6633(5) 0.2963(3) 0.0176(13) Uani 1 1 d . . . . .
N6 N 0.5873(5) 0.6478(5) 0.6016(3) 0.0143(12) Uani 1 1 d . . . . .
N5 N 0.5679(5) 0.7821(5) 0.4331(3) 0.0130(12) Uani 1 1 d . . . . .
C30 C 0.5016(6) 0.7427(6) 0.5890(4) 0.0152(14) Uani 1 1 d . . . . .
H30 H 0.447604 0.766670 0.638314 0.018 Uiso 1 1 calc R U . . .
C26 C 0.5339(6) 0.8677(6) 0.3624(4) 0.0142(14) Uani 1 1 d . . . . .
N1 N 0.4461(5) 0.9151(5) 0.1714(4) 0.0173(13) Uani 1 1 d . . . . .
H1 H 0.431999 0.844412 0.187809 0.021 Uiso 1 1 calc R U . . .
C3 C 0.6081(7) 0.8792(6) 0.2759(4) 0.0171(15) Uani 1 1 d . . . . .
C31 C 0.6002(6) 0.5882(6) 0.6955(4) 0.0174(16) Uani 1 1 d . . . . .
H31 H 0.650226 0.505869 0.691925 0.021 Uiso 1 1 calc R U . . .
N2 N 0.2685(6) 0.8730(5) 0.0767(4) 0.0217(14) Uani 1 1 d . . . . .
C15 C 0.6679(6) 0.7609(6) 0.2411(4) 0.0173(15) Uani 1 1 d . . . . .
C19 C 0.8417(6) 0.4678(6) 0.2776(4) 0.0137(14) Uani 1 1 d . . . . .
H19 H 0.884046 0.413185 0.237999 0.016 Uiso 1 1 calc R U . . .
C29 C 0.4863(6) 0.8117(6) 0.5038(4) 0.0177(15) Uani 1 1 d . . . . .
C2 C 0.7085(6) 0.9384(6) 0.2950(4) 0.0179(15) Uani 1 1 d . . . . .
H2A H 0.670455 1.020404 0.307654 0.022 Uiso 1 1 calc R U . . .
H2B H 0.746206 0.894654 0.350171 0.022 Uiso 1 1 calc R U . . .
C40 C 0.7135(6) 0.3207(6) 0.5975(4) 0.0182(15) Uani 1 1 d . . . . .
H40A H 0.721285 0.268502 0.550083 0.022 Uiso 1 1 calc R U . . .
H40B H 0.627286 0.354333 0.612061 0.022 Uiso 1 1 calc R U . . .
C32 C 0.6694(7) 0.6504(7) 0.7455(5) 0.0211(16) Uani 1 1 d . . . . .
H32A H 0.621680 0.731951 0.751652 0.025 Uiso 1 1 calc R U . . .
H32B H 0.745310 0.656246 0.710430 0.025 Uiso 1 1 calc R U . . .
C10 C 0.2498(7) 0.7451(7) -0.0309(5) 0.0291(19) Uani 1 1 d . . . . .
H10A H 0.284010 0.676600 0.013110 0.035 Uiso 1 1 calc R U . . .
H10B H 0.316907 0.767479 -0.069752 0.035 Uiso 1 1 calc R U . . .
C20 C 0.9125(6) 0.3120(6) 0.3915(4) 0.0148(14) Uani 1 1 d . . . . .
H20 H 0.912165 0.301484 0.458551 0.018 Uiso 1 1 calc R U . . .
C7 C 0.3853(7) 0.9994(6) 0.1085(5) 0.0201(16) Uani 1 1 d . . . . .
C8 C 0.2961(7) 0.9709(7) 0.0588(5) 0.0213(16) Uani 1 1 d . . . . .
H8 H 0.258478 1.027393 0.012272 0.026 Uiso 1 1 calc R U . . .
C21 C 1.0426(6) 0.2891(6) 0.3555(5) 0.0206(16) Uani 1 1 d . . . . .
H21A H 1.081312 0.346475 0.375689 0.025 Uiso 1 1 calc R U . . .
H21B H 1.046527 0.300785 0.288975 0.025 Uiso 1 1 calc R U . . .
C4 C 0.5316(6) 0.9561(6) 0.2051(4) 0.0176(15) Uani 1 1 d . . . . .
C27 C 0.4275(6) 0.9478(6) 0.3882(5) 0.0201(16) Uani 1 1 d . . . . .
H27 H 0.383323 1.013462 0.351011 0.024 Uiso 1 1 calc R U . . .
C37 C 0.8846(6) 0.3945(6) 0.6166(5) 0.0219(16) Uani 1 1 d . . . . .
H37A H 0.873910 0.449737 0.662204 0.026 Uiso 1 1 calc R U . . .
H37B H 0.954094 0.404302 0.574764 0.026 Uiso 1 1 calc R U . . .
C25 C 0.8512(7) 0.2202(6) 0.3657(5) 0.0208(16) Uani 1 1 d . . . . .
H25A H 0.768200 0.233366 0.393241 0.025 Uiso 1 1 calc R U . . .
H25B H 0.847335 0.229489 0.299641 0.025 Uiso 1 1 calc R U . . .
C17 C 0.7602(6) 0.6258(6) 0.1515(4) 0.0170(16) Uani 1 1 d . . . . .
H17 H 0.790194 0.585947 0.100393 0.020 Uiso 1 1 calc R U . . .
C11 C 0.1668(8) 0.7085(8) -0.0886(5) 0.034(2) Uani 1 1 d . . . . .
H11A H 0.139201 0.773890 -0.136761 0.041 Uiso 1 1 calc R U . . .
H11B H 0.211637 0.638263 -0.117331 0.041 Uiso 1 1 calc R U . . .
C9 C 0.1844(7) 0.8487(7) 0.0191(5) 0.0224(17) Uani 1 1 d . . . . .
H9 H 0.156953 0.920221 -0.025389 0.027 Uiso 1 1 calc R U . . .
C36 C 0.4838(7) 0.5767(7) 0.7500(5) 0.0283(19) Uani 1 1 d . . . . .
H36A H 0.438970 0.535556 0.717718 0.034 Uiso 1 1 calc R U . . .
H36B H 0.432905 0.656599 0.757728 0.034 Uiso 1 1 calc R U . . .
C16 C 0.6903(7) 0.7403(6) 0.1515(4) 0.0208(17) Uani 1 1 d . . . . .
H16 H 0.662986 0.794467 0.100411 0.025 Uiso 1 1 calc R U . . .
C39 C 0.7745(7) 0.2522(6) 0.6809(5) 0.0275(18) Uani 1 1 d . . . . .
H39A H 0.737110 0.287010 0.735921 0.033 Uiso 1 1 calc R U . . .
H39B H 0.771889 0.167572 0.687817 0.033 Uiso 1 1 calc R U . . .
C33 C 0.6971(7) 0.5833(8) 0.8388(5) 0.032(2) Uani 1 1 d . . . . .
H33A H 0.751875 0.504761 0.832436 0.038 Uiso 1 1 calc R U . . .
H33B H 0.738169 0.628063 0.871074 0.038 Uiso 1 1 calc R U . . .
C18 C 0.7777(6) 0.5808(6) 0.2404(4) 0.0144(15) Uani 1 1 d . . . . .
C28 C 0.3994(6) 0.9135(6) 0.4772(5) 0.0196(16) Uani 1 1 d . . . . .
H28 H 0.333391 0.951851 0.513555 0.024 Uiso 1 1 calc R U . . .
C34 C 0.5831(7) 0.5664(7) 0.8930(5) 0.0246(18) Uani 1 1 d . . . . .
H34A H 0.603984 0.517665 0.951136 0.030 Uiso 1 1 calc R U . . .
H34B H 0.532735 0.644599 0.905752 0.030 Uiso 1 1 calc R U . . .
C5 C 0.5230(7) 1.0698(6) 0.1643(5) 0.0225(17) Uani 1 1 d . . . . .
H5 H 0.570038 1.121527 0.175370 0.027 Uiso 1 1 calc R U . . .
C14 C 0.0784(8) 0.8199(8) 0.0741(5) 0.034(2) Uani 1 1 d . . . . .
H14A H 0.034598 0.889831 0.103547 0.041 Uiso 1 1 calc R U . . .
H14B H 0.106146 0.753851 0.121751 0.041 Uiso 1 1 calc R U . . .
C22 C 1.1098(7) 0.1625(6) 0.3886(5) 0.0297(18) Uani 1 1 d . . . . .
H22A H 1.193515 0.148303 0.362469 0.036 Uiso 1 1 calc R U . . .
H22B H 1.111898 0.153292 0.454762 0.036 Uiso 1 1 calc R U . . .
C1 C 0.8074(7) 0.9438(7) 0.2204(5) 0.0287(19) Uani 1 1 d . . . . .
H1A H 0.771450 0.982912 0.164259 0.043 Uiso 1 1 calc R U . . .
H1B H 0.852895 0.863161 0.212182 0.043 Uiso 1 1 calc R U . . .
H1C H 0.861327 0.988937 0.236899 0.043 Uiso 1 1 calc R U . . .
C6 C 0.4319(8) 1.0971(7) 0.1028(5) 0.0265(18) Uani 1 1 d . . . . .
H6 H 0.407667 1.169540 0.064722 0.032 Uiso 1 1 calc R U . . .
C23 C 1.0514(8) 0.0730(6) 0.3629(5) 0.034(2) Uani 1 1 d . . . . .
H23A H 1.094666 -0.007543 0.387571 0.040 Uiso 1 1 calc R U . . .
H23B H 1.056112 0.076994 0.296614 0.040 Uiso 1 1 calc R U . . .
C12 C 0.0597(9) 0.6793(8) -0.0327(6) 0.039(2) Uani 1 1 d . . . . .
H12A H 0.086469 0.608603 0.011496 0.047 Uiso 1 1 calc R U . . .
H12B H 0.004897 0.660477 -0.072098 0.047 Uiso 1 1 calc R U . . .
C35 C 0.5131(8) 0.5061(7) 0.8425(5) 0.0294(19) Uani 1 1 d . . . . .
H35A H 0.437716 0.499294 0.877960 0.035 Uiso 1 1 calc R U . . .
H35B H 0.560682 0.425059 0.834615 0.035 Uiso 1 1 calc R U . . .
C24 C 0.9213(7) 0.0952(6) 0.3983(5) 0.0277(18) Uani 1 1 d . . . . .
H24A H 0.917318 0.083735 0.464767 0.033 Uiso 1 1 calc R U . . .
H24B H 0.883939 0.036743 0.378280 0.033 Uiso 1 1 calc R U . . .
C38 C 0.9020(7) 0.2668(6) 0.6610(5) 0.0257(18) Uani 1 1 d . . . . .
H38A H 0.947909 0.210540 0.619867 0.031 Uiso 1 1 calc R U . . .
H38B H 0.944343 0.254405 0.716899 0.031 Uiso 1 1 calc R U . . .
C13 C -0.0072(8) 0.7846(9) 0.0167(6) 0.046(2) Uani 1 1 d . . . . .
H13A H -0.074402 0.762870 0.055782 0.055 Uiso 1 1 calc R U . . .
H13B H -0.040851 0.852980 -0.027588 0.055 Uiso 1 1 calc R U . . .
O2 O 0.8268(4) 0.6427(4) 0.4809(3) 0.0188(11) Uani 1 1 d . . . . .
O1 O 0.5915(4) 0.5213(4) 0.4338(3) 0.0169(10) Uani 1 1 d . . . . .

loop_
_atom_site_aniso_label
_atom_site_aniso_U_11
_atom_site_aniso_U_22
_atom_site_aniso_U_33
_atom_site_aniso_U_23
_atom_site_aniso_U_13
_atom_site_aniso_U_12
U1 0.01039(14) 0.01207(13) 0.01013(13) -0.00105(8) 0.00079(8) 0.00093(9)
O3 0.010(2) 0.012(2) 0.012(2) 0.0003(18) 0.0034(18) -0.0022(19)
N4 0.014(3) 0.013(3) 0.018(3) -0.005(2) -0.004(2) 0.003(2)
N3 0.018(3) 0.019(3) 0.010(3) -0.002(2) -0.001(2) 0.008(2)
N6 0.018(3) 0.013(3) 0.012(3) -0.001(2) 0.002(2) -0.007(2)
N5 0.005(3) 0.020(3) 0.014(3) -0.003(2) -0.001(2) -0.003(2)
C30 0.011(4) 0.019(4) 0.015(3) -0.004(3) 0.007(3) -0.006(3)
C26 0.015(4) 0.012(3) 0.017(3) -0.003(2) -0.001(3) -0.004(3)
N1 0.016(3) 0.014(3) 0.021(3) 0.004(2) -0.005(2) -0.006(3)
C3 0.025(4) 0.013(3) 0.014(3) 0.000(3) -0.006(3) -0.003(3)
C31 0.021(4) 0.017(4) 0.010(3) -0.003(3) 0.003(3) 0.001(3)
N2 0.020(4) 0.024(4) 0.020(3) 0.000(3) -0.004(3) -0.004(3)
C15 0.017(4) 0.017(4) 0.014(3) -0.001(3) -0.002(3) 0.002(3)
C19 0.011(4) 0.011(3) 0.021(3) -0.003(3) 0.005(3) -0.007(3)
C29 0.019(4) 0.015(3) 0.015(3) -0.004(3) 0.005(3) 0.003(3)
C2 0.024(4) 0.015(4) 0.017(4) -0.002(3) -0.004(3) -0.005(3)
C40 0.017(4) 0.018(4) 0.020(4) 0.000(3) 0.004(3) -0.008(3)
C32 0.018(4) 0.026(4) 0.019(4) 0.001(3) 0.002(3) -0.007(3)
C10 0.021(5) 0.034(5) 0.033(5) -0.008(3) 0.002(3) -0.006(4)
C20 0.018(4) 0.011(3) 0.013(3) -0.001(3) -0.001(3) 0.001(3)
C7 0.018(4) 0.020(4) 0.019(4) -0.001(3) -0.002(3) 0.002(3)
C8 0.020(4) 0.024(4) 0.016(4) -0.003(3) -0.004(3) 0.003(3)
C21 0.018(4) 0.017(4) 0.022(4) -0.002(3) 0.001(3) 0.003(3)
C4 0.015(4) 0.017(4) 0.019(4) -0.004(3) 0.000(3) -0.001(3)
C27 0.017(4) 0.016(4) 0.023(4) -0.001(3) -0.004(3) 0.004(3)
C37 0.022(4) 0.023(4) 0.018(4) -0.006(3) -0.005(3) 0.004(3)
C25 0.024(4) 0.020(4) 0.020(4) -0.001(3) -0.003(3) -0.009(3)
C17 0.018(4) 0.021(4) 0.013(3) -0.003(3) 0.002(3) -0.007(3)
C11 0.042(6) 0.032(5) 0.029(5) -0.012(4) -0.002(4) -0.007(4)
C9 0.019(4) 0.026(4) 0.020(4) -0.001(3) -0.005(3) 0.000(3)
C36 0.031(5) 0.044(5) 0.015(4) -0.004(3) 0.003(3) -0.020(4)
C16 0.025(5) 0.022(4) 0.012(3) 0.002(3) -0.005(3) 0.000(3)
C39 0.037(5) 0.016(4) 0.021(4) -0.001(3) 0.004(3) 0.007(3)
C33 0.026(5) 0.045(5) 0.019(4) -0.002(3) -0.006(3) 0.001(4)
C18 0.011(4) 0.020(4) 0.012(3) -0.004(2) 0.003(3) -0.003(3)
C28 0.009(4) 0.022(4) 0.023(4) -0.006(3) 0.002(3) 0.005(3)
C34 0.030(5) 0.025(4) 0.012(4) -0.002(3) -0.001(3) 0.005(3)
C5 0.027(5) 0.018(4) 0.023(4) 0.000(3) -0.006(3) -0.007(3)
C14 0.030(5) 0.046(6) 0.031(5) -0.014(4) 0.008(4) -0.014(4)
C22 0.021(4) 0.021(4) 0.038(5) 0.001(3) 0.001(3) 0.007(3)
C1 0.032(5) 0.034(5) 0.023(4) -0.005(3) -0.003(3) -0.012(4)
C6 0.036(5) 0.014(4) 0.028(4) 0.003(3) -0.012(3) -0.004(3)
C23 0.050(5) 0.013(4) 0.027(4) -0.003(3) 0.003(4) 0.010(3)
C12 0.040(6) 0.039(6) 0.048(6) -0.011(4) -0.009(4) -0.025(4)
C35 0.045(6) 0.027(5) 0.016(4) 0.000(3) 0.005(3) -0.013(4)
C24 0.042(5) 0.017(4) 0.027(4) 0.000(3) -0.009(4) -0.010(3)
C38 0.031(4) 0.027(4) 0.012(4) 0.000(3) -0.002(3) 0.004(3)
C13 0.024(5) 0.069(7) 0.049(6) -0.019(5) 0.006(4) -0.016(5)
O2 0.024(3) 0.016(3) 0.015(3) -0.0037(19) -0.001(2) -0.001(2)
O1 0.018(3) 0.017(3) 0.014(2) -0.0044(19) 0.0011(19) -0.001(2)

loop_
_atom_type_symbol
_atom_type_description
_atom_type_scat_dispersion_real
_atom_type_scat_dispersion_imag
_atom_type_scat_source
C C 0.0033 0.0016 'International Tables Vol C Tables 4.2.6.8 and 6.1.1.4'
H H 0.0000 0.0000 'International Tables Vol C Tables 4.2.6.8 and 6.1.1.4'
N N 0.0061 0.0033 'International Tables Vol C Tables 4.2.6.8 and 6.1.1.4'
O O 0.0106 0.0060 'International Tables Vol C Tables 4.2.6.8 and 6.1.1.4'
U U -9.6767 9.6646 'International Tables Vol C Tables 4.2.6.8 and 6.1.1.4'

loop_
_exptl_crystal_face_index_h
_exptl_crystal_face_index_k
_exptl_crystal_face_index_l
_exptl_crystal_face_perp_dist
-2 0 1 0.0327
2 0 -1 0.0275
0 -2 1 0.0969
0 2 -1 0.1197
-1 -2 0 0.0856
0 0 -1 0.0763
0 0 1 0.0498
9 13 14 0.0623
-4 -13 -15 0.0806
4 12 17 0.0534
-12 0 -14 0.0736
14 4 12 0.0460

loop_
_geom_angle_atom_site_label_1
_geom_angle_atom_site_label_2
_geom_angle_atom_site_label_3
_geom_angle
_geom_angle_site_symmetry_1
_geom_angle_site_symmetry_3
_geom_angle_publ_flag
O3 U1 N4 76.10(15) . . ?
O3 U1 N6 76.43(15) . . ?
N3 U1 O3 143.98(16) . . ?
N3 U1 N4 67.88(18) . . ?
N3 U1 N6 139.47(18) . . ?
N6 U1 N4 152.16(17) . . ?
N5 U1 O3 144.17(15) . . ?
N5 U1 N4 139.41(17) . . ?
N5 U1 N3 71.74(18) . . ?
N5 U1 N6 67.76(17) . . ?
O2 U1 O3 87.12(17) . . ?
O2 U1 N4 91.68(19) . . ?
O2 U1 N3 93.5(2) . . ?
O2 U1 N6 91.36(19) . . ?
O2 U1 N5 94.71(19) . . ?
O1 U1 O3 88.81(17) . . ?
O1 U1 N4 85.30(19) . . ?
O1 U1 N3 88.6(2) . . ?
O1 U1 N6 89.72(19) . . ?
O1 U1 N5 89.82(19) . . ?
O1 U1 O2 175.4(2) . . ?
C40 O3 U1 124.5(4) . . ?
C37 O3 U1 125.2(4) . . ?
C37 O3 C40 110.4(5) . . ?
C19 N4 U1 112.8(4) . . ?
C19 N4 C20 116.1(5) . . ?
C20 N4 U1 130.3(4) . . ?
C15 N3 U1 137.7(4) . . ?
C15 N3 C18 105.5(5) . . ?
C18 N3 U1 115.4(4) . . ?
C30 N6 U1 113.3(4) . . ?
C30 N6 C31 116.9(5) . . ?
C31 N6 U1 129.8(4) . . ?
C26 N5 U1 137.1(4) . . ?
C26 N5 C29 106.3(5) . . ?
C29 N5 U1 115.6(4) . . ?
N6 C30 H30 119.1 . . ?
N6 C30 C29 121.8(6) . . ?
C29 C30 H30 119.1 . . ?
N5 C26 C3 123.8(6) . . ?
N5 C26 C27 109.4(6) . . ?
C27 C26 C3 126.5(6) . . ?
C7 N1 H1 124.7 . . ?
C4 N1 H1 124.7 . . ?
C4 N1 C7 110.6(6) . . ?
C26 C3 C15 114.1(5) . . ?
C26 C3 C2 106.2(5) . . ?
C26 C3 C4 109.6(6) . . ?
C15 C3 C2 108.2(6) . . ?
C4 C3 C15 108.3(5) . . ?
C4 C3 C2 110.4(5) . . ?
N6 C31 H31 107.0 . . ?
N6 C31 C32 109.6(5) . . ?
N6 C31 C36 116.1(6) . . ?
C32 C31 H31 107.0 . . ?
C32 C31 C36 109.7(6) . . ?
C36 C31 H31 107.0 . . ?
C8 N2 C9 117.1(6) . . ?
N3 C15 C3 122.2(6) . . ?
N3 C15 C16 110.6(6) . . ?
C16 C15 C3 126.7(6) . . ?
N4 C19 H19 118.6 . . ?
N4 C19 C18 122.8(6) . . ?
C18 C19 H19 118.6 . . ?
N5 C29 C30 119.7(6) . . ?
N5 C29 C28 110.3(6) . . ?
C28 C29 C30 130.0(6) . . ?
C3 C2 H2A 108.2 . . ?
C3 C2 H2B 108.2 . . ?
H2A C2 H2B 107.4 . . ?
C1 C2 C3 116.2(6) . . ?
C1 C2 H2A 108.2 . . ?
C1 C2 H2B 108.2 . . ?
O3 C40 H40A 110.8 . . ?
O3 C40 H40B 110.8 . . ?
O3 C40 C39 104.9(6) . . ?
H40A C40 H40B 108.8 . . ?
C39 C40 H40A 110.8 . . ?
C39 C40 H40B 110.8 . . ?
C31 C32 H32A 109.4 . . ?
C31 C32 H32B 109.4 . . ?
C31 C32 C33 111.2(6) . . ?
H32A C32 H32B 108.0 . . ?
C33 C32 H32A 109.4 . . ?
C33 C32 H32B 109.4 . . ?
H10A C10 H10B 107.9 . . ?
C11 C10 H10A 109.2 . . ?
C11 C10 H10B 109.2 . . ?
C9 C10 H10A 109.2 . . ?
C9 C10 H10B 109.2 . . ?
C9 C10 C11 112.0(7) . . ?
N4 C20 H20 107.2 . . ?
N4 C20 C21 112.2(5) . . ?
N4 C20 C25 111.8(5) . . ?
C21 C20 H20 107.2 . . ?
C21 C20 C25 111.0(6) . . ?
C25 C20 H20 107.2 . . ?
N1 C7 C8 119.8(6) . . ?
C6 C7 N1 107.2(7) . . ?
C6 C7 C8 132.9(7) . . ?
N2 C8 C7 120.9(7) . . ?
N2 C8 H8 119.6 . . ?
C7 C8 H8 119.6 . . ?
C20 C21 H21A 109.5 . . ?
C20 C21 H21B 109.5 . . ?
C20 C21 C22 110.6(6) . . ?
H21A C21 H21B 108.1 . . ?
C22 C21 H21A 109.5 . . ?
C22 C21 H21B 109.5 . . ?
N1 C4 C3 119.9(6) . . ?
N1 C4 C5 106.7(6) . . ?
C5 C4 C3 133.4(7) . . ?
C26 C27 H27 126.4 . . ?
C28 C27 C26 107.3(6) . . ?
C28 C27 H27 126.4 . . ?
O3 C37 H37A 110.9 . . ?
O3 C37 H37B 110.9 . . ?
O3 C37 C38 104.2(6) . . ?
H37A C37 H37B 108.9 . . ?
C38 C37 H37A 110.9 . . ?
C38 C37 H37B 110.9 . . ?
C20 C25 H25A 109.7 . . ?
C20 C25 H25B 109.7 . . ?
H25A C25 H25B 108.2 . . ?
C24 C25 C20 109.8(6) . . ?
C24 C25 H25A 109.7 . . ?
C24 C25 H25B 109.7 . . ?
C16 C17 H17 126.7 . . ?
C18 C17 H17 126.7 . . ?
C18 C17 C16 106.5(6) . . ?
C10 C11 H11A 109.4 . . ?
C10 C11 H11B 109.4 . . ?
H11A C11 H11B 108.0 . . ?
C12 C11 C10 111.1(7) . . ?
C12 C11 H11A 109.4 . . ?
C12 C11 H11B 109.4 . . ?
N2 C9 C10 108.3(6) . . ?
N2 C9 H9 109.2 . . ?
N2 C9 C14 110.5(6) . . ?
C10 C9 H9 109.2 . . ?
C14 C9 C10 110.4(7) . . ?
C14 C9 H9 109.2 . . ?
C31 C36 H36A 109.8 . . ?
C31 C36 H36B 109.8 . . ?
C31 C36 C35 109.5(7) . . ?
H36A C36 H36B 108.2 . . ?
C35 C36 H36A 109.8 . . ?
C35 C36 H36B 109.8 . . ?
C15 C16 H16 126.7 . . ?
C17 C16 C15 106.7(6) . . ?
C17 C16 H16 126.7 . . ?
C40 C39 H39A 111.4 . . ?
C40 C39 H39B 111.4 . . ?
H39A C39 H39B 109.2 . . ?
C38 C39 C40 102.0(5) . . ?
C38 C39 H39A 111.4 . . ?
C38 C39 H39B 111.4 . . ?
C32 C33 H33A 109.4 . . ?
C32 C33 H33B 109.4 . . ?
H33A C33 H33B 108.0 . . ?
C34 C33 C32 111.1(6) . . ?
C34 C33 H33A 109.4 . . ?
C34 C33 H33B 109.4 . . ?
N3 C18 C19 119.6(6) . . ?
N3 C18 C17 110.7(6) . . ?
C17 C18 C19 129.6(6) . . ?
C29 C28 H28 126.6 . . ?
C27 C28 C29 106.8(6) . . ?
C27 C28 H28 126.6 . . ?
C33 C34 H34A 109.4 . . ?
C33 C34 H34B 109.4 . . ?
H34A C34 H34B 108.0 . . ?
C35 C34 C33 111.0(6) . . ?
C35 C34 H34A 109.4 . . ?
C35 C34 H34B 109.4 . . ?
C4 C5 H5 125.8 . . ?
C4 C5 C6 108.4(7) . . ?
C6 C5 H5 125.8 . . ?
C9 C14 H14A 109.2 . . ?
C9 C14 H14B 109.2 . . ?
C9 C14 C13 111.9(7) . . ?
H14A C14 H14B 107.9 . . ?
C13 C14 H14A 109.2 . . ?
C13 C14 H14B 109.2 . . ?
C21 C22 H22A 109.3 . . ?
C21 C22 H22B 109.3 . . ?
H22A C22 H22B 108.0 . . ?
C23 C22 C21 111.4(7) . . ?
C23 C22 H22A 109.3 . . ?
C23 C22 H22B 109.3 . . ?
C2 C1 H1A 109.5 . . ?
C2 C1 H1B 109.5 . . ?
C2 C1 H1C 109.5 . . ?
H1A C1 H1B 109.5 . . ?
H1A C1 H1C 109.5 . . ?
H1B C1 H1C 109.5 . . ?
C7 C6 C5 107.2(6) . . ?
C7 C6 H6 126.4 . . ?
C5 C6 H6 126.4 . . ?
C22 C23 H23A 109.5 . . ?
C22 C23 H23B 109.5 . . ?
C22 C23 C24 110.9(6) . . ?
H23A C23 H23B 108.1 . . ?
C24 C23 H23A 109.5 . . ?
C24 C23 H23B 109.5 . . ?
C11 C12 H12A 109.6 . . ?
C11 C12 H12B 109.6 . . ?
C11 C12 C13 110.3(7) . . ?
H12A C12 H12B 108.1 . . ?
C13 C12 H12A 109.6 . . ?
C13 C12 H12B 109.6 . . ?
C36 C35 H35A 109.5 . . ?
C36 C35 H35B 109.5 . . ?
C34 C35 C36 110.9(6) . . ?
C34 C35 H35A 109.5 . . ?
C34 C35 H35B 109.5 . . ?
H35A C35 H35B 108.1 . . ?
C25 C24 H24A 109.2 . . ?
C25 C24 H24B 109.2 . . ?
C23 C24 C25 111.9(6) . . ?
C23 C24 H24A 109.2 . . ?
C23 C24 H24B 109.2 . . ?
H24A C24 H24B 107.9 . . ?
C37 C38 H38A 111.1 . . ?
C37 C38 H38B 111.1 . . ?
C39 C38 C37 103.2(6) . . ?
C39 C38 H38A 111.1 . . ?
C39 C38 H38B 111.1 . . ?
H38A C38 H38B 109.1 . . ?
C14 C13 H13A 109.6 . . ?
C14 C13 H13B 109.6 . . ?
C12 C13 C14 110.4(8) . . ?
C12 C13 H13A 109.6 . . ?
C12 C13 H13B 109.6 . . ?
H13A C13 H13B 108.1 . . ?

loop_
_geom_bond_atom_site_label_1
_geom_bond_atom_site_label_2
_geom_bond_distance
_geom_bond_site_symmetry_2
_geom_bond_publ_flag
U1 O3 2.464(4) . ?
U1 N4 2.567(5) . ?
U1 N3 2.446(5) . ?
U1 N6 2.560(5) . ?
U1 N5 2.433(5) . ?
U1 O2 1.774(5) . ?
U1 O1 1.764(5) . ?
O3 C40 1.467(7) . ?
O3 C37 1.458(8) . ?
N4 C19 1.296(8) . ?
N4 C20 1.484(8) . ?
N3 C15 1.358(8) . ?
N3 C18 1.378(8) . ?
N6 C30 1.297(8) . ?
N6 C31 1.490(8) . ?
N5 C26 1.369(8) . ?
N5 C29 1.375(8) . ?
C30 H30 0.9500 . ?
C30 C29 1.417(9) . ?
C26 C3 1.496(9) . ?
C26 C27 1.407(9) . ?
N1 H1 0.8800 . ?
N1 C7 1.372(9) . ?
N1 C4 1.366(9) . ?
C3 C15 1.530(10) . ?
C3 C2 1.559(10) . ?
C3 C4 1.498(9) . ?
C31 H31 1.0000 . ?
C31 C32 1.518(10) . ?
C31 C36 1.530(10) . ?
N2 C8 1.252(9) . ?
N2 C9 1.467(9) . ?
C15 C16 1.394(9) . ?
C19 H19 0.9500 . ?
C19 C18 1.413(9) . ?
C29 C28 1.392(9) . ?
C2 H2A 0.9900 . ?
C2 H2B 0.9900 . ?
C2 C1 1.529(10) . ?
C40 H40A 0.9900 . ?
C40 H40B 0.9900 . ?
C40 C39 1.524(10) . ?
C32 H32A 0.9900 . ?
C32 H32B 0.9900 . ?
C32 C33 1.531(10) . ?
C10 H10A 0.9900 . ?
C10 H10B 0.9900 . ?
C10 C11 1.527(11) . ?
C10 C9 1.520(11) . ?
C20 H20 1.0000 . ?
C20 C21 1.517(9) . ?
C20 C25 1.538(9) . ?
C7 C8 1.458(10) . ?
C7 C6 1.370(10) . ?
C8 H8 0.9500 . ?
C21 H21A 0.9900 . ?
C21 H21B 0.9900 . ?
C21 C22 1.531(9) . ?
C4 C5 1.369(9) . ?
C27 H27 0.9500 . ?
C27 C28 1.375(10) . ?
C37 H37A 0.9900 . ?
C37 H37B 0.9900 . ?
C37 C38 1.522(9) . ?
C25 H25A 0.9900 . ?
C25 H25B 0.9900 . ?
C25 C24 1.524(10) . ?
C17 H17 0.9500 . ?
C17 C16 1.384(10) . ?
C17 C18 1.382(9) . ?
C11 H11A 0.9900 . ?
C11 H11B 0.9900 . ?
C11 C12 1.510(11) . ?
C9 H9 1.0000 . ?
C9 C14 1.491(10) . ?
C36 H36A 0.9900 . ?
C36 H36B 0.9900 . ?
C36 C35 1.537(10) . ?
C16 H16 0.9500 . ?
C39 H39A 0.9900 . ?
C39 H39B 0.9900 . ?
C39 C38 1.520(11) . ?
C33 H33A 0.9900 . ?
C33 H33B 0.9900 . ?
C33 C34 1.520(10) . ?
C28 H28 0.9500 . ?
C34 H34A 0.9900 . ?
C34 H34B 0.9900 . ?
C34 C35 1.513(11) . ?
C5 H5 0.9500 . ?
C5 C6 1.415(11) . ?
C14 H14A 0.9900 . ?
C14 H14B 0.9900 . ?
C14 C13 1.539(12) . ?
C22 H22A 0.9900 . ?
C22 H22B 0.9900 . ?
C22 C23 1.492(11) . ?
C1 H1A 0.9800 . ?
C1 H1B 0.9800 . ?
C1 H1C 0.9800 . ?
C6 H6 0.9500 . ?
C23 H23A 0.9900 . ?
C23 H23B 0.9900 . ?
C23 C24 1.515(11) . ?
C12 H12A 0.9900 . ?
C12 H12B 0.9900 . ?
C12 C13 1.535(12) . ?
C35 H35A 0.9900 . ?
C35 H35B 0.9900 . ?
C24 H24A 0.9900 . ?
C24 H24B 0.9900 . ?
C38 H38A 0.9900 . ?
C38 H38B 0.9900 . ?
C13 H13A 0.9900 . ?
C13 H13B 0.9900 . ?

loop_
_geom_torsion_atom_site_label_1
_geom_torsion_atom_site_label_2
_geom_torsion_atom_site_label_3
_geom_torsion_atom_site_label_4
_geom_torsion
_geom_torsion_site_symmetry_1
_geom_torsion_site_symmetry_2
_geom_torsion_site_symmetry_3
_geom_torsion_site_symmetry_4
_geom_torsion_publ_flag
U1 O3 C40 C39 -167.2(4) . . . . ?
U1 O3 C37 C38 -168.1(4) . . . . ?
U1 N4 C19 C18 6.7(8) . . . . ?
U1 N4 C20 C21 -132.0(5) . . . . ?
U1 N4 C20 C25 102.6(6) . . . . ?
U1 N3 C15 C3 23.1(11) . . . . ?
U1 N3 C15 C16 -164.1(5) . . . . ?
U1 N3 C18 C19 -11.2(8) . . . . ?
U1 N3 C18 C17 168.0(4) . . . . ?
U1 N6 C30 C29 -6.9(8) . . . . ?
U1 N6 C31 C32 100.6(6) . . . . ?
U1 N6 C31 C36 -134.4(5) . . . . ?
U1 N5 C26 C3 -21.7(10) . . . . ?
U1 N5 C26 C27 164.8(5) . . . . ?
U1 N5 C29 C30 13.0(8) . . . . ?
U1 N5 C29 C28 -168.9(5) . . . . ?
O3 C40 C39 C38 -31.1(7) . . . . ?
O3 C37 C38 C39 -32.6(7) . . . . ?
N4 C19 C18 N3 2.7(10) . . . . ?
N4 C19 C18 C17 -176.2(7) . . . . ?
N4 C20 C21 C22 178.0(6) . . . . ?
N4 C20 C25 C24 -178.4(6) . . . . ?
N3 C15 C16 C17 -0.7(9) . . . . ?
N6 C30 C29 N5 -3.8(11) . . . . ?
N6 C30 C29 C28 178.5(7) . . . . ?
N6 C31 C32 C33 -173.4(6) . . . . ?
N6 C31 C36 C35 176.1(6) . . . . ?
N5 C26 C3 C15 41.7(9) . . . . ?
N5 C26 C3 C2 -77.4(8) . . . . ?
N5 C26 C3 C4 163.4(6) . . . . ?
N5 C26 C27 C28 2.7(8) . . . . ?
N5 C29 C28 C27 0.0(8) . . . . ?
C30 N6 C31 C32 -81.9(7) . . . . ?
C30 N6 C31 C36 43.1(9) . . . . ?
C30 C29 C28 C27 177.9(7) . . . . ?
C26 N5 C29 C30 -176.5(6) . . . . ?
C26 N5 C29 C28 1.6(8) . . . . ?
C26 C3 C15 N3 -42.0(10) . . . . ?
C26 C3 C15 C16 146.3(7) . . . . ?
C26 C3 C2 C1 171.5(6) . . . . ?
C26 C3 C4 N1 -70.3(8) . . . . ?
C26 C3 C4 C5 106.7(9) . . . . ?
C26 C27 C28 C29 -1.6(8) . . . . ?
N1 C7 C8 N2 4.6(11) . . . . ?
N1 C7 C6 C5 -0.1(9) . . . . ?
N1 C4 C5 C6 -1.5(8) . . . . ?
C3 C26 C27 C28 -170.6(7) . . . . ?
C3 C15 C16 C17 171.7(7) . . . . ?
C3 C4 C5 C6 -178.7(8) . . . . ?
C31 N6 C30 C29 175.2(6) . . . . ?
C31 C32 C33 C34 -55.9(9) . . . . ?
C31 C36 C35 C34 58.7(9) . . . . ?
N2 C9 C14 C13 -175.7(7) . . . . ?
C15 N3 C18 C19 179.8(6) . . . . ?
C15 N3 C18 C17 -1.0(8) . . . . ?
C15 C3 C2 C1 48.6(8) . . . . ?
C15 C3 C4 N1 54.7(8) . . . . ?
C15 C3 C4 C5 -128.3(8) . . . . ?
C19 N4 C20 C21 59.0(8) . . . . ?
C19 N4 C20 C25 -66.4(7) . . . . ?
C29 N5 C26 C3 170.9(6) . . . . ?
C29 N5 C26 C27 -2.6(8) . . . . ?
C2 C3 C15 N3 75.9(8) . . . . ?
C2 C3 C15 C16 -95.7(8) . . . . ?
C2 C3 C4 N1 173.1(6) . . . . ?
C2 C3 C4 C5 -9.9(11) . . . . ?
C40 O3 C37 C38 13.3(7) . . . . ?
C40 C39 C38 C37 39.1(7) . . . . ?
C32 C31 C36 C35 -59.0(8) . . . . ?
C32 C33 C34 C35 54.9(9) . . . . ?
C10 C11 C12 C13 55.9(10) . . . . ?
C10 C9 C14 C13 -56.0(10) . . . . ?
C20 N4 C19 C18 177.6(6) . . . . ?
C20 C21 C22 C23 56.8(8) . . . . ?
C20 C25 C24 C23 -55.6(8) . . . . ?
C7 N1 C4 C3 179.2(6) . . . . ?
C7 N1 C4 C5 1.4(8) . . . . ?
C8 N2 C9 C10 115.1(8) . . . . ?
C8 N2 C9 C14 -123.9(8) . . . . ?
C8 C7 C6 C5 -175.5(8) . . . . ?
C21 C20 C25 C24 55.6(7) . . . . ?
C21 C22 C23 C24 -56.5(8) . . . . ?
C4 N1 C7 C8 175.2(6) . . . . ?
C4 N1 C7 C6 -0.8(8) . . . . ?
C4 C3 C15 N3 -164.4(6) . . . . ?
C4 C3 C15 C16 24.0(10) . . . . ?
C4 C3 C2 C1 -69.8(8) . . . . ?
C4 C5 C6 C7 1.0(9) . . . . ?
C27 C26 C3 C15 -145.9(7) . . . . ?
C27 C26 C3 C2 95.0(8) . . . . ?
C27 C26 C3 C4 -24.2(9) . . . . ?
C37 O3 C40 C39 11.3(7) . . . . ?
C25 C20 C21 C22 -56.1(8) . . . . ?
C11 C10 C9 N2 176.6(6) . . . . ?
C11 C10 C9 C14 55.6(9) . . . . ?
C11 C12 C13 C14 -56.0(10) . . . . ?
C9 N2 C8 C7 -175.8(6) . . . . ?
C9 C10 C11 C12 -56.1(9) . . . . ?
C9 C14 C13 C12 56.8(10) . . . . ?
C36 C31 C32 C33 58.0(8) . . . . ?
C16 C17 C18 N3 0.6(8) . . . . ?
C16 C17 C18 C19 179.6(7) . . . . ?
C33 C34 C35 C36 -56.7(9) . . . . ?
C18 N3 C15 C3 -171.8(6) . . . . ?
C18 N3 C15 C16 1.1(8) . . . . ?
C18 C17 C16 C15 0.0(8) . . . . ?
C22 C23 C24 C25 56.7(8) . . . . ?
C6 C7 C8 N2 179.5(8) . . . . ?

loop_
_twin_individual_id
_twin_individual_mass_fraction_refined
_oxdiff_twin_reflns_isolated
_oxdiff_twin_reflns_overlapped
_twin_individual_twin_lattice_type
_twin_individual_twin_matrix_11
_twin_individual_twin_matrix_12
_twin_individual_twin_matrix_13
_twin_individual_twin_matrix_21
_twin_individual_twin_matrix_22
_twin_individual_twin_matrix_23
_twin_individual_twin_matrix_31
_twin_individual_twin_matrix_32
_twin_individual_twin_matrix_33
1 0.4401(7) 35454 10261 ref 1.0000 0.0000 0.0000 0.0000 1.0000 0.0000 0.0000 0.0000 1.0000
2 0.5599(7) 35082 10261 nmt 0.9863 -0.0006 0.0722 -0.0014 1.0061 -0.0397 -0.1477 0.1010 0.9913

loop_
_exptl_oxdiff_crystal_face_indexfrac_h
_exptl_oxdiff_crystal_face_indexfrac_k
_exptl_oxdiff_crystal_face_indexfrac_l
_exptl_oxdiff_crystal_face_x
_exptl_oxdiff_crystal_face_y
_exptl_oxdiff_crystal_face_z
-1.9982 -0.0048 1.0002 -0.1284 0.0342 0.0390
1.9982 0.0048 -1.0002 0.1284 -0.0342 -0.0390
0.0050 -1.9949 0.9996 0.0443 0.0039 0.1325
-0.0050 1.9949 -0.9996 -0.0443 -0.0039 -0.1325
-0.9949 -1.9982 0.0014 -0.0158 -0.0418 0.1185
-0.0005 -0.0006 -0.9988 0.0028 -0.0419 -0.0224
0.0005 0.0006 0.9988 -0.0028 0.0419 0.0224
8.6151 12.5141 14.3529 0.2091 0.8738 -0.4391
-4.4922 -13.3367 -14.8774 0.0711 -0.8956 0.4392
3.9188 11.7314 16.9905 -0.0755 0.9514 -0.2985
-12.4464 -0.0513 -13.9773 -0.7434 -0.6353 -0.2094
14.1054 4.0518 12.3249 0.7586 0.6486 -0.0621
